data_7016768
loop_
_publ_author_name
'Li, Jiaye'
'Stasch, Andreas'
'Schenk, Christian'
'Jones, Cameron'

_publ_section_title
;
 Extremely bulky amido-group 14 element chloride complexes: Potential
 synthons for low oxidation state main group chemistry.
;
_journal_issue 40
_journal_name_full 'Dalton transactions (Cambridge, England : 2003)'
_journal_page_first 10448
_journal_page_last 10456
_journal_paper_doi 10.1039/c1dt10678c
_journal_volume 40
_journal_year 2011
_chemical_formula_sum 'C57 H57 Cl N O1.5 Si Sn'
_chemical_formula_weight 962.27
_chemical_name_systematic
;
?
;
_space_group_IT_number 2
_symmetry_cell_setting triclinic
_symmetry_space_group_name_Hall '-P 1'
_symmetry_space_group_name_H-M 'P -1'
_atom_sites_solution_hydrogens geom
_atom_sites_solution_primary direct
_atom_sites_solution_secondary difmap
_audit_creation_method SHELXL-97
_cell_angle_alpha 66.512(2)
_cell_angle_beta 81.228(2)
_cell_angle_gamma 86.827(2)
_cell_formula_units_Z 2
_cell_length_a 13.4198(3)
_cell_length_b 14.0960(3)
_cell_length_c 14.4193(3)
_cell_measurement_temperature 123(2)
_cell_volume 2472.33(10)
_computing_structure_refinement 'SHELXL-97 (Sheldrick, 1997)'
_computing_structure_solution 'SHELXS-97 (Sheldrick, 1990)'
_diffrn_ambient_temperature 123(2)
_diffrn_measured_fraction_theta_full 0.993
_diffrn_measured_fraction_theta_max 0.993
_diffrn_measurement_device_type 'Oxford Gemini Ultra'
_diffrn_radiation_monochromator graphite
_diffrn_radiation_source 'Enhance (Mo) X-ray Source'
_diffrn_radiation_type MoK\a
_diffrn_radiation_wavelength 0.71073
_diffrn_reflns_av_R_equivalents 0.0652
_diffrn_reflns_av_sigmaI/netI 0.0664
_diffrn_reflns_limit_h_max 15
_diffrn_reflns_limit_h_min -16
_diffrn_reflns_limit_k_max 16
_diffrn_reflns_limit_k_min -17
_diffrn_reflns_limit_l_max 17
_diffrn_reflns_limit_l_min -17
_diffrn_reflns_number 16094
_diffrn_reflns_theta_full 26.00
_diffrn_reflns_theta_max 26.00
_diffrn_reflns_theta_min 3.07
_exptl_absorpt_coefficient_mu 0.636
_exptl_absorpt_correction_T_max 0.851
_exptl_absorpt_correction_T_min 0.799
_exptl_absorpt_correction_type multi-scan
_exptl_absorpt_process_details 'SCALE3 ABSPACK'
_exptl_crystal_colour 'pale yellow'
_exptl_crystal_density_diffrn 1.293
_exptl_crystal_density_method 'not measured'
_exptl_crystal_description block
_exptl_crystal_F_000 998
_exptl_crystal_size_max 0.35
_exptl_crystal_size_mid 0.25
_exptl_crystal_size_min 0.25
_refine_diff_density_max 1.960
_refine_diff_density_min -0.671
_refine_diff_density_rms 0.106
_refine_ls_extinction_method none
_refine_ls_goodness_of_fit_ref 1.078
_refine_ls_hydrogen_treatment constr
_refine_ls_matrix_type full
_refine_ls_number_parameters 567
_refine_ls_number_reflns 9670
_refine_ls_number_restraints 7
_refine_ls_restrained_S_all 1.080
_refine_ls_R_factor_all 0.0525
_refine_ls_R_factor_gt 0.0444
_refine_ls_shift/su_max 0.000
_refine_ls_shift/su_mean 0.000
_refine_ls_structure_factor_coef Fsqd
_refine_ls_weighting_details 'calc w=1/[\s^2^(Fo^2^)+(0.0565P)^2^+2.6405P] where P=(Fo^2^+2Fc^2^)/3'
_refine_ls_weighting_scheme calc
_refine_ls_wR_factor_gt 0.1212
_refine_ls_wR_factor_ref 0.1281
_reflns_number_gt 8515
_reflns_number_total 9670
_reflns_threshold_expression >2sigma(I)
_cod_data_source_file c1dt10678c.txt
_cod_data_source_block compound9
_cod_original_cell_volume 2472.33(9)
_cod_original_sg_symbol_H-M P-1
_cod_original_formula_sum 'C57 H57 Cl N O1.50 Si Sn'
_cod_database_code 7016768

loop_
_symmetry_equiv_pos_as_xyz
'x, y, z'
'-x, -y, -z'

loop_
_atom_site_label
_atom_site_type_symbol
_atom_site_fract_x
_atom_site_fract_y
_atom_site_fract_z
_atom_site_U_iso_or_equiv
_atom_site_adp_type
_atom_site_occupancy
_atom_site_symmetry_multiplicity
_atom_site_calc_flag
_atom_site_refinement_flags
Sn1 Sn 0.704160(16) 0.838790(17) 0.725540(17) 0.01995(9) Uani 1 1 d .
Cl1 Cl 0.77457(7) 0.71025(7) 0.65998(7) 0.0273(2) Uani 1 1 d .
Si1 Si 0.86314(6) 0.69412(7) 0.90615(7) 0.01544(19) Uani 1 1 d .
O1 O 1.4323(2) 0.7004(3) 0.5914(3) 0.0479(8) Uani 1 1 d .
O2 O 0.8469(5) 1.4537(5) 0.4998(6) 0.068(2) Uiso 0.50 1 d PD
N1 N 0.78967(18) 0.80106(19) 0.8470(2) 0.0140(5) Uani 1 1 d .
C1 C 0.7860(2) 0.8848(2) 0.8814(2) 0.0141(6) Uani 1 1 d .
C2 C 0.8551(2) 0.9676(2) 0.8328(2) 0.0163(6) Uani 1 1 d .
C3 C 0.8545(2) 1.0449(2) 0.8704(2) 0.0168(6) Uani 1 1 d .
H3 H 0.9030 1.0992 0.8390 0.020 Uiso 1 1 calc R
C4 C 0.7850(2) 1.0447(2) 0.9524(2) 0.0171(6) Uani 1 1 d .
C5 C 0.7134(2) 0.9659(2) 0.9954(2) 0.0167(6) Uani 1 1 d .
H5 H 0.6639 0.9659 1.0501 0.020 Uiso 1 1 calc R
C6 C 0.7121(2) 0.8869(2) 0.9607(2) 0.0156(6) Uani 1 1 d .
C7 C 0.7862(3) 1.1310(3) 0.9891(3) 0.0249(8) Uani 1 1 d .
H7A H 0.7271 1.1245 1.0405 0.037 Uiso 1 1 calc R
H7B H 0.7845 1.1978 0.9313 0.037 Uiso 1 1 calc R
H7C H 0.8477 1.1267 1.0195 0.037 Uiso 1 1 calc R
C8 C 0.9218(2) 0.9768(2) 0.7338(2) 0.0162(6) Uani 1 1 d .
H8 H 0.9443 0.9052 0.7429 0.019 Uiso 1 1 calc R
C9 C 1.0170(2) 1.0415(3) 0.7093(2) 0.0176(7) Uani 1 1 d .
C10 C 1.0957(3) 0.9982(3) 0.7651(3) 0.0253(8) Uani 1 1 d .
H10 H 1.0885 0.9304 0.8173 0.030 Uiso 1 1 calc R
C11 C 1.1851(3) 1.0532(3) 0.7452(3) 0.0314(9) Uani 1 1 d .
H11 H 1.2378 1.0234 0.7848 0.038 Uiso 1 1 calc R
C12 C 1.1973(3) 1.1505(3) 0.6687(3) 0.0330(9) Uani 1 1 d .
H12 H 1.2588 1.1872 0.6545 0.040 Uiso 1 1 calc R
C13 C 1.1204(3) 1.1944(3) 0.6130(3) 0.0316(9) Uani 1 1 d .
H13 H 1.1289 1.2618 0.5603 0.038 Uiso 1 1 calc R
C14 C 1.0293(3) 1.1407(3) 0.6330(3) 0.0248(8) Uani 1 1 d .
H14 H 0.9762 1.1719 0.5944 0.030 Uiso 1 1 calc R
C15 C 0.8579(2) 1.0136(2) 0.6475(2) 0.0168(6) Uani 1 1 d .
C16 C 0.8723(2) 0.9730(3) 0.5727(3) 0.0213(7) Uani 1 1 d .
H16 H 0.9245 0.9243 0.5742 0.026 Uiso 1 1 calc R
C17 C 0.8116(3) 1.0022(3) 0.4961(3) 0.0254(8) Uani 1 1 d .
H17 H 0.8222 0.9733 0.4460 0.030 Uiso 1 1 calc R
C18 C 0.7360(3) 1.0731(3) 0.4926(3) 0.0278(8) Uani 1 1 d .
H18 H 0.6936 1.0922 0.4410 0.033 Uiso 1 1 calc R
C19 C 0.7215(3) 1.1168(3) 0.5646(3) 0.0275(8) Uani 1 1 d .
H19 H 0.6704 1.1671 0.5612 0.033 Uiso 1 1 calc R
C20 C 0.7818(3) 1.0871(3) 0.6413(3) 0.0230(7) Uani 1 1 d .
H20 H 0.7713 1.1170 0.6905 0.028 Uiso 1 1 calc R
C21 C 0.6255(2) 0.8083(2) 1.0004(2) 0.0171(6) Uani 1 1 d .
H21 H 0.6564 0.7416 1.0019 0.021 Uiso 1 1 calc R
C22 C 0.5748(2) 0.7857(2) 1.1095(3) 0.0178(7) Uani 1 1 d .
C23 C 0.4717(3) 0.7992(3) 1.1325(3) 0.0243(7) Uani 1 1 d .
H23 H 0.4316 0.8285 1.0790 0.029 Uiso 1 1 calc R
C24 C 0.4273(3) 0.7696(3) 1.2341(3) 0.0322(9) Uani 1 1 d .
H24 H 0.3569 0.7786 1.2492 0.039 Uiso 1 1 calc R
C25 C 0.4837(3) 0.7278(3) 1.3118(3) 0.0318(9) Uani 1 1 d .
H25 H 0.4526 0.7079 1.3806 0.038 Uiso 1 1 calc R
C26 C 0.5863(3) 0.7143(3) 1.2905(3) 0.0279(8) Uani 1 1 d .
H26 H 0.6259 0.6849 1.3444 0.033 Uiso 1 1 calc R
C27 C 0.6312(3) 0.7444(3) 1.1890(3) 0.0228(7) Uani 1 1 d .
H27 H 0.7018 0.7363 1.1744 0.027 Uiso 1 1 calc R
C28 C 0.5521(2) 0.8374(3) 0.9235(3) 0.0183(7) Uani 1 1 d .
C29 C 0.5303(2) 0.9407(3) 0.8666(3) 0.0205(7) Uani 1 1 d .
H29 H 0.5603 0.9938 0.8781 0.025 Uiso 1 1 calc R
C30 C 0.4654(3) 0.9675(3) 0.7934(3) 0.0278(8) Uani 1 1 d .
H30 H 0.4505 1.0382 0.7566 0.033 Uiso 1 1 calc R
C31 C 0.4225(3) 0.8910(3) 0.7744(3) 0.0300(8) Uani 1 1 d .
H31 H 0.3799 0.9089 0.7231 0.036 Uiso 1 1 calc R
C32 C 0.4424(3) 0.7883(3) 0.8309(3) 0.0293(8) Uani 1 1 d .
H32 H 0.4124 0.7357 0.8187 0.035 Uiso 1 1 calc R
C33 C 0.5057(2) 0.7610(3) 0.9053(3) 0.0247(8) Uani 1 1 d .
H33 H 0.5176 0.6901 0.9441 0.030 Uiso 1 1 calc R
C34 C 0.9979(2) 0.7061(2) 0.8427(3) 0.0183(7) Uani 1 1 d .
C35 C 1.0787(2) 0.6930(3) 0.8970(3) 0.0228(7) Uani 1 1 d .
H35 H 1.0653 0.6786 0.9679 0.027 Uiso 1 1 calc R
C36 C 1.1780(3) 0.7004(3) 0.8506(3) 0.0281(8) Uani 1 1 d .
H36 H 1.2313 0.6914 0.8897 0.034 Uiso 1 1 calc R
C37 C 1.1993(3) 0.7208(3) 0.7480(3) 0.0287(8) Uani 1 1 d .
H37 H 1.2672 0.7260 0.7159 0.034 Uiso 1 1 calc R
C38 C 1.1204(3) 0.7337(3) 0.6918(3) 0.0276(8) Uani 1 1 d .
H38 H 1.1345 0.7480 0.6209 0.033 Uiso 1 1 calc R
C39 C 1.0215(3) 0.7258(3) 0.7386(3) 0.0245(7) Uani 1 1 d .
H39 H 0.9685 0.7340 0.6994 0.029 Uiso 1 1 calc R
C40 C 0.8057(2) 0.5771(2) 0.9037(3) 0.0178(7) Uani 1 1 d .
C41 C 0.8604(3) 0.5107(3) 0.8648(3) 0.0221(7) Uani 1 1 d .
H41 H 0.9309 0.5210 0.8437 0.027 Uiso 1 1 calc R
C42 C 0.8133(3) 0.4294(3) 0.8566(3) 0.0309(9) Uani 1 1 d .
H42 H 0.8518 0.3851 0.8296 0.037 Uiso 1 1 calc R
C43 C 0.7114(3) 0.4128(3) 0.8871(3) 0.0352(9) Uani 1 1 d .
H43 H 0.6791 0.3585 0.8796 0.042 Uiso 1 1 calc R
C44 C 0.6564(3) 0.4751(3) 0.9285(4) 0.0374(10) Uani 1 1 d .
H44 H 0.5861 0.4632 0.9507 0.045 Uiso 1 1 calc R
C45 C 0.7033(3) 0.5555(3) 0.9379(3) 0.0292(8) Uani 1 1 d .
H45 H 0.6647 0.5968 0.9684 0.035 Uiso 1 1 calc R
C46 C 0.8691(2) 0.6747(3) 1.0421(3) 0.0183(7) Uani 1 1 d .
C47 C 0.8426(3) 0.5794(3) 1.1222(3) 0.0250(7) Uani 1 1 d .
H47 H 0.8161 0.5263 1.1079 0.030 Uiso 1 1 calc R
C48 C 0.8543(3) 0.5606(3) 1.2226(3) 0.0325(9) Uani 1 1 d .
H48 H 0.8369 0.4949 1.2757 0.039 Uiso 1 1 calc R
C49 C 0.8910(3) 0.6376(3) 1.2445(3) 0.0315(8) Uani 1 1 d .
H49 H 0.8977 0.6254 1.3130 0.038 Uiso 1 1 calc R
C50 C 0.9181(3) 0.7328(3) 1.1667(3) 0.0245(7) Uani 1 1 d .
H50 H 0.9439 0.7856 1.1819 0.029 Uiso 1 1 calc R
C51 C 0.9076(2) 0.7510(3) 1.0670(3) 0.0215(7) Uani 1 1 d .
H51 H 0.9267 0.8165 1.0142 0.026 Uiso 1 1 calc R
C52 C 1.4403(5) 0.5413(4) 0.7457(4) 0.0621(15) Uani 1 1 d .
H52A H 1.5105 0.5549 0.7482 0.093 Uiso 1 1 calc R
H52B H 1.4292 0.4664 0.7715 0.093 Uiso 1 1 calc R
H52C H 1.3951 0.5698 0.7881 0.093 Uiso 1 1 calc R
C53 C 1.4190(4) 0.5914(4) 0.6370(4) 0.0583(14) Uani 1 1 d .
H53A H 1.4640 0.5606 0.5953 0.070 Uiso 1 1 calc R
H53B H 1.3487 0.5751 0.6352 0.070 Uiso 1 1 calc R
C54 C 1.5350(3) 0.7321(4) 0.5706(4) 0.0462(12) Uani 1 1 d .
H54A H 1.5749 0.6969 0.5301 0.055 Uiso 1 1 calc R
H54B H 1.5627 0.7123 0.6356 0.055 Uiso 1 1 calc R
C55 C 1.5431(3) 0.8454(4) 0.5133(4) 0.0474(12) Uani 1 1 d .
H55A H 1.5118 0.8653 0.4512 0.071 Uiso 1 1 calc R
H55B H 1.6144 0.8659 0.4948 0.071 Uiso 1 1 calc R
H55C H 1.5086 0.8801 0.5560 0.071 Uiso 1 1 calc R
C56 C 0.6907(7) 1.5164(9) 0.5603(10) 0.079(4) Uiso 0.50 1 d PD
H56A H 0.7268 1.5789 0.5507 0.119 Uiso 0.50 1 calc PR
H56B H 0.6378 1.4996 0.6194 0.119 Uiso 0.50 1 calc PR
H56C H 0.6602 1.5282 0.4991 0.119 Uiso 0.50 1 calc PR
C57 C 0.7643(6) 1.4268(7) 0.5785(7) 0.068(3) Uiso 0.50 1 d PD
H57A H 0.7884 1.4088 0.6450 0.082 Uiso 0.50 1 calc PR
H57B H 0.7295 1.3655 0.5811 0.082 Uiso 0.50 1 calc PR
C58 C 0.9221(7) 1.3800(7) 0.5049(9) 0.081(4) Uiso 0.50 1 d PD
H58A H 0.8939 1.3204 0.4975 0.097 Uiso 0.50 1 calc PR
H58B H 0.9451 1.3546 0.5728 0.097 Uiso 0.50 1 calc PR
C59 C 1.0108(7) 1.4238(10) 0.4229(9) 0.083(4) Uiso 0.50 1 d PD
H59A H 1.0624 1.4473 0.4505 0.125 Uiso 0.50 1 calc PR
H59B H 0.9887 1.4824 0.3654 0.125 Uiso 0.50 1 calc PR
H59C H 1.0392 1.3703 0.3995 0.125 Uiso 0.50 1 calc PR

loop_
_atom_site_aniso_label
_atom_site_aniso_U_11
_atom_site_aniso_U_22
_atom_site_aniso_U_33
_atom_site_aniso_U_23
_atom_site_aniso_U_13
_atom_site_aniso_U_12
Sn1 0.01856(13) 0.02448(15) 0.01758(14) -0.00924(11) -0.00027(10) -0.00524(9)
Cl1 0.0343(5) 0.0286(5) 0.0229(5) -0.0137(4) -0.0051(4) -0.0019(4)
Si1 0.0160(4) 0.0147(4) 0.0150(4) -0.0062(4) 0.0020(3) -0.0050(3)
O1 0.0310(15) 0.063(2) 0.047(2) -0.0171(17) -0.0048(14) -0.0154(14)
N1 0.0141(12) 0.0149(13) 0.0132(13) -0.0061(11) 0.0004(10) -0.0034(10)
C1 0.0158(14) 0.0154(15) 0.0121(15) -0.0059(13) -0.0032(12) -0.0013(12)
C2 0.0158(14) 0.0179(16) 0.0132(16) -0.0042(13) 0.0002(12) -0.0040(12)
C3 0.0189(15) 0.0149(15) 0.0146(16) -0.0036(13) -0.0004(13) -0.0066(12)
C4 0.0226(15) 0.0148(15) 0.0136(16) -0.0044(13) -0.0045(13) -0.0022(12)
C5 0.0170(14) 0.0206(16) 0.0127(16) -0.0085(13) 0.0029(12) -0.0013(12)
C6 0.0157(14) 0.0151(15) 0.0130(16) -0.0032(13) 0.0012(12) -0.0039(12)
C7 0.0305(18) 0.0218(18) 0.0246(19) -0.0129(16) 0.0027(15) -0.0079(14)
C8 0.0186(15) 0.0149(15) 0.0129(16) -0.0043(13) 0.0030(13) -0.0060(12)
C9 0.0195(15) 0.0212(17) 0.0128(16) -0.0095(14) 0.0062(13) -0.0072(13)
C10 0.0217(16) 0.0279(19) 0.0247(19) -0.0094(16) 0.0007(15) -0.0055(14)
C11 0.0233(18) 0.045(2) 0.032(2) -0.0220(19) -0.0011(16) -0.0057(17)
C12 0.0276(19) 0.049(2) 0.033(2) -0.030(2) 0.0094(17) -0.0197(17)
C13 0.043(2) 0.029(2) 0.0219(19) -0.0122(17) 0.0109(17) -0.0202(17)
C14 0.0290(18) 0.0255(18) 0.0192(18) -0.0087(15) 0.0018(15) -0.0091(15)
C15 0.0174(15) 0.0170(16) 0.0141(16) -0.0049(13) 0.0035(12) -0.0084(12)
C16 0.0217(16) 0.0215(17) 0.0177(17) -0.0072(14) 0.0078(13) -0.0089(13)
C17 0.0297(18) 0.033(2) 0.0127(17) -0.0097(15) 0.0054(14) -0.0134(15)
C18 0.0310(19) 0.031(2) 0.0162(18) -0.0033(15) -0.0045(15) -0.0072(16)
C19 0.0280(18) 0.0283(19) 0.0227(19) -0.0065(16) -0.0021(15) -0.0031(15)
C20 0.0276(17) 0.0205(17) 0.0219(19) -0.0101(15) -0.0014(15) -0.0011(14)
C21 0.0168(15) 0.0168(16) 0.0164(17) -0.0072(13) 0.0054(13) -0.0056(12)
C22 0.0207(15) 0.0143(15) 0.0165(17) -0.0064(13) 0.0069(13) -0.0078(12)
C23 0.0223(16) 0.0274(19) 0.0239(19) -0.0132(16) 0.0061(14) -0.0055(14)
C24 0.0242(18) 0.039(2) 0.033(2) -0.0171(19) 0.0110(16) -0.0071(16)
C25 0.038(2) 0.034(2) 0.022(2) -0.0141(17) 0.0142(17) -0.0152(17)
C26 0.0345(19) 0.0282(19) 0.0217(19) -0.0115(16) 0.0025(16) -0.0112(16)
C27 0.0219(16) 0.0246(18) 0.0209(18) -0.0088(15) 0.0024(14) -0.0063(14)
C28 0.0142(14) 0.0219(17) 0.0189(17) -0.0097(14) 0.0042(13) -0.0045(12)
C29 0.0194(15) 0.0215(17) 0.0197(18) -0.0079(14) 0.0002(13) -0.0019(13)
C30 0.0237(17) 0.035(2) 0.024(2) -0.0121(17) -0.0011(15) 0.0034(15)
C31 0.0209(17) 0.051(2) 0.024(2) -0.0213(19) -0.0014(15) -0.0006(16)
C32 0.0191(16) 0.041(2) 0.037(2) -0.0256(19) -0.0010(16) -0.0061(16)
C33 0.0200(16) 0.0236(18) 0.032(2) -0.0137(16) 0.0014(15) -0.0043(14)
C34 0.0167(15) 0.0137(15) 0.0224(18) -0.0065(13) 0.0025(13) -0.0031(12)
C35 0.0215(16) 0.0201(17) 0.0239(19) -0.0061(15) -0.0016(14) -0.0007(13)
C36 0.0194(16) 0.0249(19) 0.037(2) -0.0083(17) -0.0057(16) -0.0004(14)
C37 0.0179(16) 0.0250(19) 0.038(2) -0.0096(17) 0.0035(16) -0.0034(14)
C38 0.0258(18) 0.0270(19) 0.025(2) -0.0073(16) 0.0061(15) -0.0067(15)
C39 0.0194(16) 0.0244(18) 0.028(2) -0.0095(16) 0.0006(15) -0.0044(14)
C40 0.0198(15) 0.0163(16) 0.0173(17) -0.0061(13) -0.0030(13) -0.0025(12)
C41 0.0246(17) 0.0182(17) 0.0209(18) -0.0051(14) -0.0020(14) -0.0022(13)
C42 0.046(2) 0.0173(18) 0.032(2) -0.0130(16) -0.0049(18) -0.0011(16)
C43 0.042(2) 0.0184(19) 0.050(3) -0.0155(18) -0.013(2) -0.0065(16)
C44 0.0238(18) 0.025(2) 0.062(3) -0.016(2) -0.0013(19) -0.0099(15)
C45 0.0244(17) 0.0219(18) 0.043(2) -0.0172(17) 0.0040(17) -0.0054(14)
C46 0.0182(15) 0.0207(16) 0.0160(17) -0.0072(14) -0.0022(13) -0.0001(13)
C47 0.0322(18) 0.0192(17) 0.0211(19) -0.0064(15) 0.0005(15) -0.0039(14)
C48 0.050(2) 0.0239(19) 0.0173(19) -0.0015(15) -0.0021(17) -0.0048(17)
C49 0.043(2) 0.033(2) 0.0177(19) -0.0093(16) -0.0048(17) 0.0013(17)
C50 0.0269(17) 0.0277(19) 0.0228(19) -0.0137(16) -0.0043(15) -0.0003(15)
C51 0.0221(16) 0.0232(17) 0.0170(17) -0.0055(14) -0.0018(14) -0.0030(13)
C52 0.085(4) 0.038(3) 0.064(4) -0.021(3) -0.005(3) -0.011(3)
C53 0.055(3) 0.069(4) 0.063(4) -0.039(3) 0.001(3) -0.021(3)
C54 0.029(2) 0.072(3) 0.046(3) -0.032(3) 0.000(2) -0.012(2)
C55 0.034(2) 0.070(3) 0.033(2) -0.014(2) -0.0026(19) -0.018(2)

loop_
_atom_type_symbol
_atom_type_description
_atom_type_scat_dispersion_real
_atom_type_scat_dispersion_imag
_atom_type_scat_source
C C 0.0033 0.0016 'International Tables Vol C Tables 4.2.6.8 and 6.1.1.4'
H H 0.0000 0.0000 'International Tables Vol C Tables 4.2.6.8 and 6.1.1.4'
N N 0.0061 0.0033 'International Tables Vol C Tables 4.2.6.8 and 6.1.1.4'
Si Si 0.0817 0.0704 'International Tables Vol C Tables 4.2.6.8 and 6.1.1.4'
Cl Cl 0.1484 0.1585 'International Tables Vol C Tables 4.2.6.8 and 6.1.1.4'
Sn Sn -0.6537 1.4246 'International Tables Vol C Tables 4.2.6.8 and 6.1.1.4'
O O 0.0106 0.0060 'International Tables Vol C Tables 4.2.6.8 and 6.1.1.4'

loop_
_geom_angle_atom_site_label_1
_geom_angle_atom_site_label_2
_geom_angle_atom_site_label_3
_geom_angle
N1 Sn1 Cl1 98.10(7)
N1 Si1 C40 108.30(13)
N1 Si1 C46 110.99(14)
C40 Si1 C46 109.74(15)
N1 Si1 C34 113.55(14)
C40 Si1 C34 108.44(14)
C46 Si1 C34 105.75(15)
C53 O1 C54 113.5(4)
C58 O2 C57 117.8(6)
C1 N1 Si1 117.5(2)
C1 N1 Sn1 110.10(19)
Si1 N1 Sn1 132.31(14)
C6 C1 C2 119.0(3)
C6 C1 N1 121.0(3)
C2 C1 N1 120.0(3)
C3 C2 C1 119.4(3)
C3 C2 C8 121.2(3)
C1 C2 C8 119.2(3)
C4 C3 C2 121.9(3)
C3 C4 C5 118.0(3)
C3 C4 C7 119.9(3)
C5 C4 C7 122.0(3)
C4 C5 C6 121.8(3)
C5 C6 C1 119.7(3)
C5 C6 C21 120.9(3)
C1 C6 C21 119.1(3)
C15 C8 C9 113.1(3)
C15 C8 C2 109.0(3)
C9 C8 C2 114.2(2)
C10 C9 C14 118.8(3)
C10 C9 C8 118.0(3)
C14 C9 C8 123.2(3)
C9 C10 C11 120.5(4)
C12 C11 C10 120.4(4)
C13 C12 C11 119.8(3)
C12 C13 C14 120.6(4)
C9 C14 C13 119.9(4)
C16 C15 C20 117.7(3)
C16 C15 C8 120.6(3)
C20 C15 C8 121.7(3)
C17 C16 C15 121.3(3)
C18 C17 C16 120.0(3)
C17 C18 C19 120.1(3)
C20 C19 C18 119.9(3)
C19 C20 C15 121.1(3)
C28 C21 C22 113.6(3)
C28 C21 C6 109.7(3)
C22 C21 C6 115.3(3)
C27 C22 C23 118.5(3)
C27 C22 C21 119.4(3)
C23 C22 C21 122.0(3)
C22 C23 C24 120.0(4)
C25 C24 C23 120.8(3)
C24 C25 C26 120.0(3)
C25 C26 C27 119.4(4)
C22 C27 C26 121.3(3)
C29 C28 C33 117.8(3)
C29 C28 C21 121.5(3)
C33 C28 C21 120.7(3)
C30 C29 C28 121.4(3)
C31 C30 C29 120.0(4)
C32 C31 C30 119.4(3)
C31 C32 C33 120.9(3)
C32 C33 C28 120.5(3)
C35 C34 C39 116.9(3)
C35 C34 Si1 122.0(3)
C39 C34 Si1 121.1(2)
C36 C35 C34 122.0(3)
C37 C36 C35 120.1(3)
C36 C37 C38 119.3(3)
C39 C38 C37 120.3(4)
C38 C39 C34 121.4(3)
C41 C40 C45 117.0(3)
C41 C40 Si1 122.8(2)
C45 C40 Si1 120.2(2)
C42 C41 C40 121.1(3)
C43 C42 C41 120.3(3)
C44 C43 C42 119.7(3)
C43 C44 C45 120.1(3)
C44 C45 C40 121.7(3)
C47 C46 C51 117.2(3)
C47 C46 Si1 120.5(2)
C51 C46 Si1 122.1(3)
C48 C47 C46 121.4(3)
C49 C48 C47 119.9(3)
C48 C49 C50 120.1(3)
C51 C50 C49 120.0(3)
C50 C51 C46 121.4(3)
O1 C53 C52 114.5(4)
O1 C54 C55 110.0(4)
O2 C57 C56 110.4(6)
O2 C58 C59 111.7(6)

loop_
_geom_bond_atom_site_label_1
_geom_bond_atom_site_label_2
_geom_bond_distance
Sn1 N1 2.114(3)
Sn1 Cl1 2.4439(9)
Si1 N1 1.743(3)
Si1 C40 1.874(3)
Si1 C46 1.881(3)
Si1 C34 1.882(3)
O1 C53 1.419(6)
O1 C54 1.423(5)
O2 C58 1.397(6)
O2 C57 1.407(6)
N1 C1 1.447(4)
C1 C6 1.403(4)
C1 C2 1.409(4)
C2 C3 1.396(4)
C2 C8 1.526(4)
C3 C4 1.389(5)
C4 C5 1.389(4)
C4 C7 1.510(4)
C5 C6 1.393(4)
C6 C21 1.531(4)
C8 C15 1.521(5)
C8 C9 1.526(4)
C9 C10 1.390(5)
C9 C14 1.391(5)
C10 C11 1.394(5)
C11 C12 1.374(6)
C12 C13 1.370(6)
C13 C14 1.405(5)
C15 C16 1.395(4)
C15 C20 1.401(5)
C16 C17 1.389(5)
C17 C18 1.376(5)
C18 C19 1.389(5)
C19 C20 1.385(5)
C21 C28 1.514(5)
C21 C22 1.528(4)
C22 C27 1.383(5)
C22 C23 1.394(5)
C23 C24 1.396(5)
C24 C25 1.364(6)
C25 C26 1.384(5)
C26 C27 1.396(5)
C28 C29 1.398(5)
C28 C33 1.402(4)
C29 C30 1.393(5)
C30 C31 1.386(5)
C31 C32 1.383(6)
C32 C33 1.391(5)
C34 C35 1.394(5)
C34 C39 1.401(5)
C35 C36 1.386(5)
C36 C37 1.376(6)
C37 C38 1.391(5)
C38 C39 1.383(5)
C40 C41 1.395(5)
C40 C45 1.395(5)
C41 C42 1.393(5)
C42 C43 1.375(6)
C43 C44 1.372(6)
C44 C45 1.388(5)
C46 C47 1.399(5)
C46 C51 1.407(4)
C47 C48 1.397(5)
C48 C49 1.379(5)
C49 C50 1.386(5)
C50 C51 1.385(5)
C52 C53 1.507(8)
C54 C55 1.478(7)
C56 C57 1.521(5)
C58 C59 1.506(5)
